data_7047521
loop_
_publ_author_name
'Pandey, Saurabh'
'Kumar, Pramod'
'Gupta, Rajeev'

_publ_section_title
;
 Polymerization led selective detection and removal of Zn<sup>2+</sup> and
 Cd<sup>2+</sup> ions: isolation of Zn- and Cd-MOFs and reversibility
 studies.
;
_journal_issue 41
_journal_name_full 'Dalton transactions (Cambridge, England : 2003)'
_journal_page_first 14686
_journal_page_last 14695
_journal_paper_doi 10.1039/c8dt01956h
_journal_volume 47
_journal_year 2018
_chemical_formula_moiety '0.5(C66 H46 Cd2 N10 O12), 12[H2O]'
_chemical_formula_sum 'C33 H47 Cd N5 O18'
_chemical_formula_weight 914.15
_space_group_crystal_system monoclinic
_space_group_IT_number 15
_space_group_name_Hall '-C 2yc'
_space_group_name_H-M_alt 'C 1 2/c 1'
_symmetry_space_group_name_Hall '-C 2yc'
_symmetry_space_group_name_H-M 'C 1 2/c 1'
_atom_sites_solution_hydrogens geom
_audit_creation_date 2018-09-01
_audit_creation_method
;
Olex2 1.2
(compiled 2018.05.29 svn.r3508 for OlexSys, GUI svn.r5506)
;
_audit_update_record
;
2018-09-08 deposited with the CCDC.
2018-09-11 downloaded from the CCDC.
;
_cell_angle_alpha 90
_cell_angle_beta 124.699(11)
_cell_angle_gamma 90
_cell_formula_units_Z 4
_cell_length_a 22.987(7)
_cell_length_b 12.635(3)
_cell_length_c 19.051(5)
_cell_measurement_reflns_used 103
_cell_measurement_temperature 100(2)
_cell_measurement_theta_max 27.54
_cell_measurement_theta_min 2.65
_cell_volume 4549(2)
_computing_cell_refinement 'Bruker Kappa Apex'
_computing_data_collection 'Bruker Kappa Apex'
_computing_data_reduction 'Bruker SAINT'
_computing_molecular_graphics 'Olex2 (Dolomanov et al., 2009)'
_computing_publication_material 'Olex2 (Dolomanov et al., 2009)'
_computing_structure_refinement 'XL (Sheldrick, 2016/4)'
_computing_structure_solution 'SHELXT 2014/5 (Sheldrick, 2014)'
_diffrn_ambient_temperature 100.01
_diffrn_measured_fraction_theta_full 0.998
_diffrn_measured_fraction_theta_max 0.998
_diffrn_measurement_device_type 'CCD area detector'
_diffrn_measurement_method 'phi omega scans'
_diffrn_radiation_type MoK\a
_diffrn_radiation_wavelength 0.71073
_diffrn_reflns_av_R_equivalents 0.0771
_diffrn_reflns_av_unetI/netI 0.0724
_diffrn_reflns_Laue_measured_fraction_full 0.998
_diffrn_reflns_Laue_measured_fraction_max 0.998
_diffrn_reflns_limit_h_max 27
_diffrn_reflns_limit_h_min -27
_diffrn_reflns_limit_k_max 15
_diffrn_reflns_limit_k_min -15
_diffrn_reflns_limit_l_max 19
_diffrn_reflns_limit_l_min -22
_diffrn_reflns_number 18193
_diffrn_reflns_point_group_measured_fraction_full 0.998
_diffrn_reflns_point_group_measured_fraction_max 0.998
_diffrn_reflns_theta_full 25.049
_diffrn_reflns_theta_max 25.049
_diffrn_reflns_theta_min 2.242
_exptl_absorpt_coefficient_mu 0.551
_exptl_absorpt_correction_T_max 0.982
_exptl_absorpt_correction_T_min 0.941
_exptl_absorpt_correction_type multi-scan
_exptl_absorpt_process_details '(SADABS; Bruker, 2000)'
_exptl_crystal_colour colorless
_exptl_crystal_density_diffrn 1.335
_exptl_crystal_description block
_exptl_crystal_F_000 1408
_exptl_crystal_size_max 0.17
_exptl_crystal_size_mid 0.14
_exptl_crystal_size_min 0.11
_refine_diff_density_max 4.104
_refine_diff_density_min -2.280
_refine_diff_density_rms 0.163
_refine_ls_extinction_method none
_refine_ls_goodness_of_fit_ref 1.113
_refine_ls_hydrogen_treatment constr
_refine_ls_matrix_type full
_refine_ls_number_parameters 205
_refine_ls_number_reflns 4023
_refine_ls_number_restraints 186
_refine_ls_restrained_S_all 1.091
_refine_ls_R_factor_all 0.1142
_refine_ls_R_factor_gt 0.1031
_refine_ls_shift/su_max 0.000
_refine_ls_shift/su_mean 0.000
_refine_ls_structure_factor_coef Fsqd
_refine_ls_weighting_details 'w=1/[\s^2^(Fo^2^)+(0.1131P)^2^+73.6342P] where P=(Fo^2^+2Fc^2^)/3'
_refine_ls_weighting_scheme calc
_refine_ls_wR_factor_gt 0.2545
_refine_ls_wR_factor_ref 0.2608
_reflns_Friedel_coverage 0.000
_reflns_number_gt 3382
_reflns_number_total 4023
_reflns_threshold_expression 'I > 2\s(I)'
_cod_data_source_file c8dt01956h2.cif
_cod_data_source_block Cd(II)-L2
_cod_depositor_comments 'Adding full bibliography for 7047521--7047523.cif.'
_cod_database_code 7047521
_shelx_shelxl_version_number 2016/4
_shelx_space_group_comment
;
The symmetry employed for this shelxl refinement is uniquely defined
by the following loop, which should always be used as a source of
symmetry information in preference to the above space-group names.
They are only intended as comments.
;
_olex2_refinement_description
;
1. Fixed Uiso
 At 1.2 times of:
  All C(H) groups, All C(H,H) groups
2. Rigid body (RIGU) restrains
 All non-hydrogen atoms
 with sigma for 1-2 distances of 0.004 and sigma for 1-3 distances of 0.004
3.a Secondary CH2 refined with riding coordinates:
 C10(H10A,H10B)
3.b Aromatic/amide H refined with riding coordinates:
 C15(H15), C8(H8), C9(H9), C13(H13), C6(H6), C7(H7), C16(H16), C12(H12),
 C2(H2), C1(H1)
;
_smtbx_masks_special_details
;
A solvent mask was calculated and 512 electrons were
found in a volume of 2196\%A^3 in 1 void.
This is consistent with the presence of
12[H2O] per formula unit
which account for 480.0 electrons.
;
_smtbx_masks_void_probe_radius 1.2
_smtbx_masks_void_truncation_radius 1.2
_olex2_submission_special_instructions 'No special instructions were received'

loop_
_space_group_symop_operation_xyz
'x, y, z'
'-x, y, -z+1/2'
'x+1/2, y+1/2, z'
'-x+1/2, y+1/2, -z+1/2'
'-x, -y, -z'
'x, -y, z-1/2'
'-x+1/2, -y+1/2, -z'
'x+1/2, -y+1/2, z-1/2'

loop_
_atom_site_label
_atom_site_type_symbol
_atom_site_fract_x
_atom_site_fract_y
_atom_site_fract_z
_atom_site_U_iso_or_equiv
_atom_site_adp_type
_atom_site_occupancy
_atom_site_site_symmetry_order
_atom_site_calc_flag
_atom_site_refinement_flags_posn
_atom_site_refinement_flags_adp
_atom_site_refinement_flags_occupancy
Cd1 Cd 0.500000 0.48454(7) 0.750000 0.0339(3) Uani 1 2 d S TU P
N1 N 0.4583(3) 0.4223(6) 0.6113(5) 0.0430(16) Uani 1 1 d . U .
O3 O 0.0748(3) 0.8821(6) 0.2706(4) 0.0532(17) Uani 1 1 d . U .
O2 O 0.1271(4) 1.0333(6) 0.2889(5) 0.0623(19) Uani 1 1 d . U .
N2 N 0.500000 0.3059(8) 0.750000 0.046(2) Uani 1 2 d S TU P
O1 O 0.4460(4) 0.2699(6) 0.5377(5) 0.065(2) Uani 1 1 d . U .
C14 C 0.1899(5) 0.8780(8) 0.2967(6) 0.046(2) Uani 1 1 d . U .
C17 C 0.1260(4) 0.9346(9) 0.2863(5) 0.044(2) Uani 1 1 d . U .
N3 N 0.3957(4) 0.6381(8) 0.4128(6) 0.057(2) Uani 1 1 d . U .
C4 C 0.4575(5) 0.3213(8) 0.6006(7) 0.050(2) Uani 1 1 d . U .
C15 C 0.1839(5) 0.7785(9) 0.2697(7) 0.060(3) Uani 1 1 d . U .
H15 H 0.139724 0.742844 0.242533 0.072 Uiso 1 1 calc R . .
C3 C 0.4818(5) 0.2550(8) 0.6804(7) 0.053(2) Uani 1 1 d . U .
C5 C 0.4372(4) 0.4907(8) 0.5427(6) 0.0467(19) Uani 1 1 d . U .
C10 C 0.3731(6) 0.7164(11) 0.3462(8) 0.073(4) Uani 1 1 d . U .
H10A H 0.363076 0.680824 0.294087 0.088 Uiso 1 1 calc R . .
H10B H 0.411919 0.767734 0.364973 0.088 Uiso 1 1 calc R . .
C8 C 0.4313(5) 0.6710(9) 0.4954(7) 0.057(2) Uani 1 1 d . U .
H8 H 0.440414 0.744283 0.508322 0.068 Uiso 1 1 calc R . .
C11 C 0.3068(5) 0.7760(10) 0.3251(7) 0.061(3) Uani 1 1 d . U .
C9 C 0.4544(5) 0.5987(8) 0.5609(7) 0.051(2) Uani 1 1 d . U .
H9 H 0.481984 0.622124 0.618488 0.061 Uiso 1 1 calc R . .
C13 C 0.2535(5) 0.9312(10) 0.3335(8) 0.067(3) Uani 1 1 d . U .
H13 H 0.256381 1.003994 0.347685 0.081 Uiso 1 1 calc R . .
C6 C 0.3992(6) 0.4636(9) 0.4552(7) 0.063(3) Uani 1 1 d . U .
H6 H 0.386729 0.391777 0.438744 0.075 Uiso 1 1 calc R . .
C7 C 0.3805(6) 0.5365(11) 0.3952(8) 0.070(3) Uani 1 1 d . U .
H7 H 0.355145 0.514442 0.337333 0.084 Uiso 1 1 calc R . .
C16 C 0.2425(6) 0.7270(11) 0.2813(8) 0.071(3) Uani 1 1 d . U .
H16 H 0.237637 0.657940 0.258808 0.085 Uiso 1 1 calc R . .
C12 C 0.3133(5) 0.8783(10) 0.3500(9) 0.071(3) Uani 1 1 d . U .
H12 H 0.357702 0.913304 0.378034 0.086 Uiso 1 1 calc R . .
C2 C 0.4818(8) 0.1453(9) 0.6787(10) 0.082(4) Uani 1 1 d . U .
H2 H 0.469288 0.108921 0.628245 0.098 Uiso 1 1 calc R . .
C1 C 0.500000 0.0897(14) 0.750000 0.099(7) Uani 1 2 d S TU P
H1 H 0.499999 0.014521 0.749999 0.119 Uiso 1 2 calc RS T P

loop_
_atom_site_aniso_label
_atom_site_aniso_U_11
_atom_site_aniso_U_22
_atom_site_aniso_U_33
_atom_site_aniso_U_23
_atom_site_aniso_U_13
_atom_site_aniso_U_12
Cd1 0.0268(4) 0.0338(5) 0.0487(6) 0.000 0.0261(4) 0.000
N1 0.024(3) 0.046(4) 0.067(4) -0.009(3) 0.031(3) 0.004(3)
O3 0.035(3) 0.071(4) 0.064(4) 0.010(3) 0.034(3) 0.017(3)
O2 0.046(4) 0.074(4) 0.074(5) 0.008(4) 0.039(4) 0.016(3)
N2 0.044(6) 0.030(5) 0.073(6) 0.000 0.039(6) 0.000
O1 0.075(5) 0.057(4) 0.071(5) -0.011(4) 0.045(4) 0.005(4)
C14 0.035(4) 0.073(5) 0.043(5) 0.021(4) 0.031(4) 0.019(4)
C17 0.025(4) 0.069(5) 0.033(5) 0.013(4) 0.015(4) 0.019(3)
N3 0.043(4) 0.088(5) 0.063(4) 0.017(4) 0.043(4) 0.030(4)
C4 0.041(5) 0.054(4) 0.072(5) -0.009(4) 0.043(5) -0.004(4)
C15 0.042(5) 0.077(6) 0.069(7) 0.008(5) 0.036(5) 0.013(4)
C3 0.058(6) 0.047(4) 0.078(6) -0.004(4) 0.052(5) 0.001(4)
C5 0.030(4) 0.061(5) 0.056(4) -0.003(4) 0.029(4) 0.015(4)
C10 0.053(6) 0.122(9) 0.075(7) 0.039(7) 0.054(6) 0.047(6)
C8 0.046(5) 0.071(6) 0.069(5) 0.013(4) 0.043(5) 0.009(4)
C11 0.047(5) 0.091(6) 0.063(7) 0.034(5) 0.043(5) 0.036(4)
C9 0.038(5) 0.066(5) 0.062(5) 0.004(4) 0.037(4) 0.004(4)
C13 0.046(5) 0.070(6) 0.100(9) 0.017(6) 0.050(6) 0.017(4)
C6 0.067(7) 0.066(6) 0.058(5) -0.003(4) 0.037(5) 0.026(5)
C7 0.069(7) 0.088(6) 0.059(6) 0.007(5) 0.039(6) 0.036(6)
C16 0.055(5) 0.092(8) 0.076(8) 0.001(6) 0.043(5) 0.023(5)
C12 0.035(5) 0.092(6) 0.101(9) 0.029(6) 0.047(6) 0.013(5)
C2 0.131(11) 0.043(5) 0.124(11) -0.011(5) 0.104(10) -0.005(6)
C1 0.18(2) 0.036(8) 0.137(15) 0.000 0.121(17) 0.000

loop_
_atom_type_symbol
_atom_type_description
_atom_type_scat_dispersion_real
_atom_type_scat_dispersion_imag
_atom_type_scat_source
C C 0.0033 0.0016 'International Tables Vol C Tables 4.2.6.8 and 6.1.1.4'
H H 0.0000 0.0000 'International Tables Vol C Tables 4.2.6.8 and 6.1.1.4'
Cd Cd -0.8075 1.2024 'International Tables Vol C Tables 4.2.6.8 and 6.1.1.4'
N N 0.0061 0.0033 'International Tables Vol C Tables 4.2.6.8 and 6.1.1.4'
O O 0.0106 0.0060 'International Tables Vol C Tables 4.2.6.8 and 6.1.1.4'

loop_
_geom_angle_atom_site_label_1
_geom_angle_atom_site_label_2
_geom_angle_atom_site_label_3
_geom_angle
_geom_angle_site_symmetry_1
_geom_angle_site_symmetry_3
N1 Cd1 N1 141.3(4) 2_656 .
N1 Cd1 O2 88.7(2) . 7_566
N1 Cd1 O2 88.0(2) . 8_566
N1 Cd1 O2 88.0(2) 2_656 7_566
N1 Cd1 O2 88.7(2) 2_656 8_566
N1 Cd1 C17 95.9(2) . 8_566
N1 Cd1 C17 98.2(2) . 7_566
N1 Cd1 C17 95.9(2) 2_656 7_566
N1 Cd1 C17 98.2(2) 2_656 8_566
O3 Cd1 N1 102.9(3) 8_566 .
O3 Cd1 N1 105.5(2) 7_566 .
O3 Cd1 N1 102.9(3) 7_566 2_656
O3 Cd1 N1 105.5(2) 8_566 2_656
O3 Cd1 O3 84.5(4) 8_566 7_566
O3 Cd1 O2 52.8(2) 7_566 7_566
O3 Cd1 O2 137.2(3) 7_566 8_566
O3 Cd1 O2 137.2(3) 8_566 7_566
O3 Cd1 O2 52.8(2) 8_566 8_566
O3 Cd1 C17 26.1(3) 7_566 7_566
O3 Cd1 C17 26.1(3) 8_566 8_566
O3 Cd1 C17 110.5(3) 7_566 8_566
O3 Cd1 C17 110.5(3) 8_566 7_566
O2 Cd1 O2 170.0(3) 7_566 8_566
O2 Cd1 C17 26.7(3) 7_566 7_566
O2 Cd1 C17 163.3(3) 7_566 8_566
O2 Cd1 C17 26.7(3) 8_566 8_566
O2 Cd1 C17 163.3(3) 8_566 7_566
N2 Cd1 N1 70.65(19) . .
N2 Cd1 N1 70.64(19) . 2_656
N2 Cd1 O3 137.75(18) . 8_566
N2 Cd1 O3 137.75(18) . 7_566
N2 Cd1 O2 84.99(17) . 7_566
N2 Cd1 O2 84.99(17) . 8_566
N2 Cd1 C17 111.7(2) . 7_566
N2 Cd1 C17 111.7(2) . 8_566
C17 Cd1 C17 136.6(5) 8_566 7_566
C4 N1 Cd1 117.6(7) . .
C4 N1 C5 119.7(9) . .
C5 N1 Cd1 122.6(6) . .
C17 O3 Cd1 99.6(6) . 7_566
C17 O2 Cd1 84.6(5) . 7_566
C3 N2 Cd1 119.4(6) . .
C3 N2 Cd1 119.4(6) 2_656 .
C3 N2 C3 121.3(12) 2_656 .
C15 C14 C17 120.4(9) . .
C15 C14 C13 120.1(9) . .
C13 C14 C17 119.5(10) . .
O3 C17 Cd1 54.4(4) . 7_566
O3 C17 O2 123.0(8) . .
O3 C17 C14 119.3(9) . .
O2 C17 Cd1 68.6(5) . 7_566
O2 C17 C14 117.5(9) . .
C14 C17 Cd1 171.9(7) . 7_566
C8 N3 C10 118.9(11) . .
C7 N3 C10 121.9(11) . .
C7 N3 C8 119.2(10) . .
N1 C4 C3 114.7(9) . .
O1 C4 N1 129.8(10) . .
O1 C4 C3 115.1(9) . .
C14 C15 H15 120.0 . .
C14 C15 C16 119.9(11) . .
C16 C15 H15 120.0 . .
N2 C3 C4 117.5(8) . .
N2 C3 C2 120.6(11) . .
C2 C3 C4 121.8(11) . .
N1 C5 C9 117.9(9) . .
N1 C5 C6 127.1(10) . .
C9 C5 C6 115.0(10) . .
N3 C10 H10A 109.3 . .
N3 C10 H10B 109.3 . .
N3 C10 C11 111.7(8) . .
H10A C10 H10B 107.9 . .
C11 C10 H10A 109.3 . .
C11 C10 H10B 109.3 . .
N3 C8 H8 119.7 . .
N3 C8 C9 120.6(11) . .
C9 C8 H8 119.7 . .
C16 C11 C10 120.5(12) . .
C12 C11 C10 118.7(11) . .
C12 C11 C16 120.9(9) . .
C5 C9 H9 119.7 . .
C8 C9 C5 120.6(10) . .
C8 C9 H9 119.7 . .
C14 C13 H13 119.9 . .
C14 C13 C12 120.2(11) . .
C12 C13 H13 119.9 . .
C5 C6 H6 119.2 . .
C7 C6 C5 121.6(12) . .
C7 C6 H6 119.2 . .
N3 C7 C6 122.9(12) . .
N3 C7 H7 118.5 . .
C6 C7 H7 118.5 . .
C15 C16 H16 120.1 . .
C11 C16 C15 119.8(12) . .
C11 C16 H16 120.1 . .
C11 C12 C13 118.7(11) . .
C11 C12 H12 120.7 . .
C13 C12 H12 120.7 . .
C3 C2 H2 120.2 . .
C1 C2 C3 119.7(13) . .
C1 C2 H2 120.2 . .
C2 C1 C2 118.2(16) . 2_656
C2 C1 H1 120.9 . .
C2 C1 H1 120.9 2_656 .

loop_
_geom_bond_atom_site_label_1
_geom_bond_atom_site_label_2
_geom_bond_distance
_geom_bond_site_symmetry_2
Cd1 N1 2.373(8) 2_656
Cd1 N1 2.373(8) .
Cd1 O3 2.277(6) 7_566
Cd1 O3 2.277(6) 8_566
Cd1 O2 2.584(7) 8_566
Cd1 O2 2.584(7) 7_566
Cd1 N2 2.258(10) .
Cd1 C17 2.762(8) 7_566
Cd1 C17 2.762(8) 8_566
N1 C4 1.291(12) .
N1 C5 1.403(13) .
O3 Cd1 2.277(6) 7_566
O3 C17 1.230(12) .
O2 Cd1 2.584(7) 7_566
O2 C17 1.248(12) .
N2 C3 1.310(11) 2_656
N2 C3 1.310(11) .
O1 C4 1.252(12) .
C14 C17 1.542(11) .
C14 C15 1.335(15) .
C14 C13 1.383(15) .
C17 Cd1 2.762(8) 7_566
N3 C10 1.452(14) .
N3 C8 1.361(14) .
N3 C7 1.323(16) .
C4 C3 1.535(15) .
C15 H15 0.9500 .
C15 C16 1.396(14) .
C3 C2 1.387(15) .
C5 C9 1.407(14) .
C5 C6 1.415(15) .
C10 H10A 0.9900 .
C10 H10B 0.9900 .
C10 C11 1.536(12) .
C8 H8 0.9500 .
C8 C9 1.385(14) .
C11 C16 1.363(17) .
C11 C12 1.356(18) .
C9 H9 0.9500 .
C13 H13 0.9500 .
C13 C12 1.395(14) .
C6 H6 0.9500 .
C6 C7 1.333(17) .
C7 H7 0.9500 .
C16 H16 0.9500 .
C12 H12 0.9500 .
C2 H2 0.9500 .
C2 C1 1.366(16) .
C1 C2 1.366(16) 2_656
C1 H1 0.9500 .

loop_
_smtbx_masks_void_nr
_smtbx_masks_void_average_x
_smtbx_masks_void_average_y
_smtbx_masks_void_average_z
_smtbx_masks_void_volume
_smtbx_masks_void_count_electrons
_smtbx_masks_void_content
1 -0.414 -0.694 -0.450 2196.5 512.2 '6 water'
